data_7206602
loop_
_publ_author_name
'Wu, Mei-Feng'
'Liu, Zhi-Fa'
'Wang, Shuai-Hua'
'Chen, Jun'
'Xu, Gang'
'Zheng, Fa-Kun'
'Guo, Guo-Cong'
'Huang, Jin-Shun'

_publ_section_title
;
 Structures and photoluminescence of zinc(ii) coordination polymers based
 on in situ generated 1H-tetrazolate-5-propionic acid ligands
;
_journal_issue 21
_journal_name_full CrystEngComm
_journal_page_first 6386
_journal_paper_doi 10.1039/c1ce05281k
_journal_volume 13
_journal_year 2011
_chemical_formula_moiety '[Zn2(C10N2H8)(N4CCH2CH2COO)2]n'
_chemical_formula_sum 'C18 H16 N10 O4 Zn2'
_chemical_formula_weight 567.15
_chemical_melting_point ?
_chemical_name_common '[Zn2(C10N2H8)(N4CCH2CH2COO)2]n'
_chemical_name_systematic '[Zn2(C10N2H8)(N4CCH2CH2COO)2]n'
_space_group_IT_number 14
_symmetry_cell_setting monoclinic
_symmetry_space_group_name_Hall '-P 2ybc'
_symmetry_space_group_name_H-M 'P 1 21/c 1'
_atom_sites_solution_hydrogens geom
_atom_sites_solution_primary direct
_atom_sites_solution_secondary difmap
_audit_creation_method SHELXL-97
_cell_angle_alpha 90.00
_cell_angle_beta 105.271(19)
_cell_angle_gamma 90.00
_cell_formula_units_Z 2
_cell_length_a 14.992(3)
_cell_length_b 7.602(3)
_cell_length_c 9.470(2)
_cell_measurement_reflns_used 18
_cell_measurement_temperature 293(2)
_cell_measurement_theta_max 15
_cell_measurement_theta_min 6
_cell_volume 1041.2(5)
_computing_cell_refinement WinAFC
_computing_data_collection WinAFC
_computing_data_reduction 'CrystalStructure Version 3.10'
_computing_molecular_graphics 'Bruker SHELXTL'
_computing_publication_material 'Siemens SHELXTL^TM^ 5'
_computing_structure_refinement 'Siemens SHELXTL^TM^ 5'
_computing_structure_solution 'Siemens SHELXTL^TM^ 5'
_diffrn_ambient_temperature 293(2)
_diffrn_measured_fraction_theta_full 0.994
_diffrn_measured_fraction_theta_max 0.994
_diffrn_measurement_device_type 'Rigaku AFC7R'
_diffrn_measurement_method \w-2\q
_diffrn_radiation_monochromator graphite
_diffrn_radiation_source 'rotating-anode generator'
_diffrn_radiation_type MoK\a
_diffrn_radiation_wavelength 0.71073
_diffrn_reflns_av_R_equivalents 0.0573
_diffrn_reflns_av_sigmaI/netI 0.1761
_diffrn_reflns_limit_h_max 18
_diffrn_reflns_limit_h_min -5
_diffrn_reflns_limit_k_max 9
_diffrn_reflns_limit_k_min 0
_diffrn_reflns_limit_l_max 11
_diffrn_reflns_limit_l_min -11
_diffrn_reflns_number 2008
_diffrn_reflns_theta_full 25.35
_diffrn_reflns_theta_max 25.35
_diffrn_reflns_theta_min 3.03
_diffrn_standards_decay_% 0.9705
_diffrn_standards_interval_count 200
_diffrn_standards_number 3
_exptl_absorpt_coefficient_mu 2.356
_exptl_absorpt_correction_T_max 0.9967
_exptl_absorpt_correction_T_min 0.9062
_exptl_absorpt_correction_type psi-scan
_exptl_absorpt_process_details 'Psi (Rigaku WinAFC)'
_exptl_crystal_colour Colorless
_exptl_crystal_density_diffrn 1.809
_exptl_crystal_density_meas ?
_exptl_crystal_density_method 'not measured'
_exptl_crystal_description Chip
_exptl_crystal_F_000 572
_exptl_crystal_size_max 0.20
_exptl_crystal_size_mid 0.20
_exptl_crystal_size_min 0.05
_refine_diff_density_max 1.166
_refine_diff_density_min -1.388
_refine_diff_density_rms 0.161
_refine_ls_extinction_method none
_refine_ls_goodness_of_fit_ref 0.979
_refine_ls_hydrogen_treatment constr
_refine_ls_matrix_type full
_refine_ls_number_parameters 154
_refine_ls_number_reflns 1898
_refine_ls_number_restraints 12
_refine_ls_restrained_S_all 0.991
_refine_ls_R_factor_all 0.1294
_refine_ls_R_factor_gt 0.0768
_refine_ls_shift/su_max 0.000
_refine_ls_shift/su_mean 0.000
_refine_ls_structure_factor_coef Fsqd
_refine_ls_weighting_details 'calc w=1/[\s^2^(Fo^2^)+(0.0200P)^2^+0.0000P] where P=(Fo^2^+2Fc^2^)/3'
_refine_ls_weighting_scheme calc
_refine_ls_wR_factor_gt 0.1418
_refine_ls_wR_factor_ref 0.1541
_reflns_number_gt 950
_reflns_number_total 1898
_reflns_threshold_expression >2sigma(I)
_cod_data_source_file c1ce05281k.txt
_cod_data_source_block 14_3
_cod_depositor_comments
;
The following automatic conversions were performed:

'_chemical_melting_point' value 'not measured' was changed to '?' -
the value is undefined or not
given.

'_exptl_absorpt_correction_type' value 'Psi-scan' changed to
'psi-scan' according to
/home/saulius/struct/CIF-dictionaries/cif_core.dic dictionary named
'cif_core.dic' version 2.4.1 from 2010-06-29.

Automatic conversion script
Id: cif_fix_values 1715 2011-07-08 13:25:40Z adriana 

The following automatic conversions were performed:

'_exptl_crystal_density_meas' value 'not measured' was changed to '?'
- the value is perceived as not measured.

Automatic conversion script
Id: cif_fix_values 3008 2015-01-20 13:52:24Z robertas 
;
_cod_original_sg_symbol_H-M P2(1)/c
_cod_database_code 7206602

loop_
_symmetry_equiv_pos_as_xyz
'x, y, z'
'-x, y+1/2, -z+1/2'
'-x, -y, -z'
'x, -y-1/2, z-1/2'

loop_
_atom_site_label
_atom_site_type_symbol
_atom_site_fract_x
_atom_site_fract_y
_atom_site_fract_z
_atom_site_U_iso_or_equiv
_atom_site_adp_type
_atom_site_occupancy
_atom_site_symmetry_multiplicity
_atom_site_calc_flag
_atom_site_refinement_flags
Zn1 Zn 0.21399(2) 0.48960(5) -0.10048(4) 0.02463(8) Uani 1 1 d .
O1 O -0.08419(13) 0.5795(3) 0.1549(2) 0.0439(8) Uani 1 1 d .
O2 O -0.14435(17) 0.7575(4) -0.0248(3) 0.0758(11) Uani 1 1 d .
N1 N 0.23449(13) 0.6613(3) 0.0676(2) 0.0245(7) Uani 1 1 d .
N2 N 0.31600(15) 0.7580(4) 0.0939(3) 0.0352(9) Uani 1 1 d .
N3 N 0.31658(15) 0.8764(3) 0.1934(2) 0.0275(8) Uani 1 1 d .
N4 N 0.23619(14) 0.8601(3) 0.2401(2) 0.0233(7) Uani 1 1 d .
N5 N 0.32246(15) 0.3195(3) -0.0691(3) 0.0313(8) Uani 1 1 d .
C1 C 0.19304(17) 0.7275(4) 0.1607(3) 0.0221(9) Uani 1 1 d .
C2 C 0.09842(18) 0.6633(4) 0.1730(3) 0.0306(10) Uani 1 1 d .
H46A H 0.0912 0.5397 0.1468 0.037 Uiso 1 1 calc R
H46B H 0.0952 0.6750 0.2735 0.037 Uiso 1 1 calc R
C3 C 0.02021(18) 0.7675(4) 0.0735(4) 0.0419(11) Uani 1 1 d .
H41A H 0.0282 0.7666 -0.0249 0.050 Uiso 1 1 calc R
H41B H 0.0244 0.8888 0.1066 0.050 Uiso 1 1 calc R
C4 C -0.0761(2) 0.6975(5) 0.0685(3) 0.0410(11) Uani 1 1 d .
C5 C 0.3123(2) 0.1666(5) -0.1396(4) 0.0506(12) Uani 1 1 d .
H30A H 0.2570 0.1440 -0.2092 0.061 Uiso 1 1 calc R
C6 C 0.3808(2) 0.0397(5) -0.1135(3) 0.0524(12) Uani 1 1 d .
H11A H 0.3695 -0.0669 -0.1631 0.063 Uiso 1 1 calc R
C7 C 0.46442(17) 0.0679(4) -0.0168(3) 0.0262(9) Uani 1 1 d .
C8 C 0.4734(3) 0.2258(5) 0.0575(4) 0.0672(10) Uani 1 1 d U
H8A H 0.5278 0.2521 0.1282 0.081 Uiso 1 1 calc R
C9 C 0.4007(2) 0.3452(5) 0.0259(4) 0.0653(10) Uani 1 1 d U
H22A H 0.4089 0.4511 0.0768 0.078 Uiso 1 1 calc R

loop_
_atom_site_aniso_label
_atom_site_aniso_U_11
_atom_site_aniso_U_22
_atom_site_aniso_U_33
_atom_site_aniso_U_23
_atom_site_aniso_U_13
_atom_site_aniso_U_12
Zn1 0.01342(12) 0.02491(15) 0.03361(15) 0.0024(2) 0.00277(11) 0.00332(19)
O1 0.0256(10) 0.0630(16) 0.0425(12) -0.0027(12) 0.0080(9) -0.0233(11)
O2 0.0474(15) 0.090(2) 0.0830(18) 0.0299(18) 0.0051(13) -0.0016(17)
N1 0.0090(10) 0.0381(14) 0.0290(12) 0.0023(12) 0.0095(9) 0.0003(11)
N2 0.0185(12) 0.0449(16) 0.0406(15) 0.0058(14) 0.0048(11) -0.0005(13)
N3 0.0280(12) 0.0347(14) 0.0211(12) -0.0059(12) 0.0089(10) -0.0082(12)
N4 0.0065(10) 0.0323(14) 0.0251(12) 0.0070(12) -0.0066(9) -0.0053(11)
N5 0.0101(11) 0.0280(14) 0.0502(15) -0.0025(13) -0.0016(11) -0.0007(12)
C1 0.0150(13) 0.0228(15) 0.0272(15) 0.0019(14) 0.0034(12) -0.0012(13)
C2 0.0281(15) 0.0337(18) 0.0295(15) 0.0028(15) 0.0069(12) -0.0120(15)
C3 0.0185(15) 0.0335(18) 0.071(2) 0.0035(18) 0.0070(15) -0.0045(16)
C4 0.0318(16) 0.043(2) 0.0538(19) -0.0094(18) 0.0212(14) -0.0089(17)
C5 0.0297(17) 0.049(2) 0.056(2) -0.0263(18) -0.0198(16) 0.0181(18)
C6 0.0464(18) 0.048(2) 0.0446(18) -0.0283(17) -0.0210(16) 0.0262(17)
C7 0.0182(13) 0.0218(15) 0.0380(16) -0.0036(14) 0.0062(13) -0.0030(13)
C8 0.0564(15) 0.0588(16) 0.0738(16) -0.0120(13) -0.0050(12) 0.0066(13)
C9 0.0600(15) 0.0528(15) 0.0749(16) -0.0121(13) 0.0031(12) 0.0063(13)

loop_
_atom_type_symbol
_atom_type_description
_atom_type_scat_dispersion_real
_atom_type_scat_dispersion_imag
_atom_type_scat_source
C C 0.0033 0.0016 'International Tables Vol C Tables 4.2.6.8 and 6.1.1.4'
N N 0.0061 0.0033 'International Tables Vol C Tables 4.2.6.8 and 6.1.1.4'
O O 0.0106 0.0060 'International Tables Vol C Tables 4.2.6.8 and 6.1.1.4'
Zn Zn 0.2839 1.4301 'International Tables Vol C Tables 4.2.6.8 and 6.1.1.4'
H H 0.0000 0.0000 'International Tables Vol C Tables 4.2.6.8 and 6.1.1.4'

loop_
_geom_angle_atom_site_label_1
_geom_angle_atom_site_label_2
_geom_angle_atom_site_label_3
_geom_angle
_geom_angle_site_symmetry_1
_geom_angle_site_symmetry_3
O1 Zn1 N4 108.00(8) 3_565 4_575
O1 Zn1 N1 108.47(9) 3_565 .
N4 Zn1 N1 101.88(10) 4_575 .
O1 Zn1 N5 124.77(10) 3_565 .
N4 Zn1 N5 100.87(10) 4_575 .
N1 Zn1 N5 110.22(9) . .
O1 Zn1 C4 27.32(9) 3_565 3_565
N4 Zn1 C4 134.55(9) 4_575 3_565
N1 Zn1 C4 102.89(10) . 3_565
N5 Zn1 C4 105.39(10) . 3_565
C4 O1 Zn1 106.56(17) . 3_565
C1 N1 N2 103.2(2) . .
C1 N1 Zn1 141.33(18) . .
N2 N1 Zn1 115.26(18) . .
N3 N2 N1 109.4(2) . .
N2 N3 N4 109.1(2) . .
C1 N4 N3 102.8(2) . .
C1 N4 Zn1 135.7(2) . 4_576
N3 N4 Zn1 121.41(16) . 4_576
C9 N5 C5 116.4(3) . .
C9 N5 Zn1 123.3(2) . .
C5 N5 Zn1 120.04(18) . .
N1 C1 N4 115.5(2) . .
N1 C1 C2 122.9(2) . .
N4 C1 C2 121.6(3) . .
C3 C2 C1 111.4(2) . .
C3 C2 H46A 109.3 . .
C1 C2 H46A 109.3 . .
C3 C2 H46B 109.3 . .
C1 C2 H46B 109.3 . .
H46A C2 H46B 108.0 . .
C2 C3 C4 114.0(3) . .
C2 C3 H41A 108.8 . .
C4 C3 H41A 108.8 . .
C2 C3 H41B 108.8 . .
C4 C3 H41B 108.8 . .
H41A C3 H41B 107.7 . .
O1 C4 O2 121.7(3) . .
O1 C4 C3 119.2(2) . .
O2 C4 C3 119.1(3) . .
O1 C4 Zn1 46.12(13) . 3_565
O2 C4 Zn1 75.7(2) . 3_565
C3 C4 Zn1 164.6(2) . 3_565
N5 C5 C6 122.6(3) . .
N5 C5 H30A 118.7 . .
C6 C5 H30A 118.7 . .
C7 C6 C5 121.3(3) . .
C7 C6 H11A 119.3 . .
C5 C6 H11A 119.3 . .
C6 C7 C8 115.4(3) . .
C6 C7 C7 121.8(3) . 3_655
C8 C7 C7 122.5(3) . 3_655
C7 C8 C9 119.5(3) . .
C7 C8 H8A 120.3 . .
C9 C8 H8A 120.3 . .
N5 C9 C8 124.7(4) . .
N5 C9 H22A 117.7 . .
C8 C9 H22A 117.7 . .

loop_
_geom_bond_atom_site_label_1
_geom_bond_atom_site_label_2
_geom_bond_distance
_geom_bond_site_symmetry_2
Zn1 O1 1.9494(19) 3_565
Zn1 N4 1.990(2) 4_575
Zn1 N1 2.019(2) .
Zn1 N5 2.037(2) .
Zn1 C4 2.592(3) 3_565
O1 C4 1.241(4) .
O1 Zn1 1.9494(19) 3_565
O2 C4 1.249(4) .
N1 C1 1.305(4) .
N1 N2 1.391(3) .
N2 N3 1.301(4) .
N3 N4 1.394(3) .
N4 C1 1.321(3) .
N4 Zn1 1.990(2) 4_576
N5 C9 1.291(4) .
N5 C5 1.329(4) .
C1 C2 1.533(4) .
C2 C3 1.519(4) .
C2 H46A 0.9700 .
C2 H46B 0.9700 .
C3 C4 1.527(4) .
C3 H41A 0.9700 .
C3 H41B 0.9700 .
C4 Zn1 2.592(3) 3_565
C5 C6 1.383(5) .
C5 H30A 0.9300 .
C6 C7 1.361(4) .
C6 H11A 0.9300 .
C7 C8 1.380(5) .
C7 C7 1.458(5) 3_655
C8 C9 1.390(5) .
C8 H8A 0.9300 .
C9 H22A 0.9300 .
